data_4115551
loop_
_publ_author_name
'Yan Li'
'Jie-Sheng Huang'
'Zhong-Yuan Zhou'
'Chi-Ming Che'

_publ_section_title
;
 Isolation and X-ray Crystal Structure of an Unusual Biscarbene Metal
 Complex and Its Reactivity toward Cyclopropanation and Allylic C-H
 Insertion of Unfunctionalized Alkenes
;
_journal_name_full 'Journal of the American Chemical Society'
_journal_page_first 4843
_journal_page_last 4844
_journal_paper_doi 10.1021/ja003184q
_journal_volume 123
_journal_year 2001
_chemical_formula_sum 'C59 H26 F20 N4 O2 Os'
_chemical_formula_weight 1393.04
_chemical_name_systematic
; 
 ? 
;
_space_group_IT_number 14
_symmetry_cell_setting monoclinic
_symmetry_space_group_name_Hall '-P 2ybc'
_symmetry_space_group_name_H-M 'P 1 21/c 1'
_atom_sites_solution_hydrogens geom
_atom_sites_solution_primary direct
_atom_sites_solution_secondary difmap
_audit_creation_method SHELXL-97
_cell_angle_alpha 90.00
_cell_angle_beta 105.392(2)
_cell_angle_gamma 90.00
_cell_formula_units_Z 4
_cell_length_a 13.3136(17)
_cell_length_b 25.346(3)
_cell_length_c 15.930(2)
_cell_measurement_reflns_used CCD
_cell_measurement_temperature 294(2)
_cell_measurement_theta_max 27.5
_cell_measurement_theta_min 1
_cell_volume 5182.7(11)
_computing_cell_refinement 'Bruker SMART'
_computing_data_collection 'Bruker SMART'
_computing_data_reduction 'Bruker SHELXTL'
_computing_molecular_graphics 'Bruker SHELXTL'
_computing_publication_material 'Bruker SHELXTL'
_computing_structure_refinement 'SHELXL-97 (Sheldrick, 1997)'
_computing_structure_solution 'SHELXS-97 (Sheldrick, 1990)'
_diffrn_ambient_temperature 294(2)
_diffrn_measured_fraction_theta_full 0.994
_diffrn_measured_fraction_theta_max 0.994
_diffrn_measurement_device_type 'CCD area detector'
_diffrn_measurement_method 'phi and omega scans'
_diffrn_radiation_monochromator graphite
_diffrn_radiation_source 'fine-focus sealed tube'
_diffrn_radiation_type MoK\a
_diffrn_radiation_wavelength 0.71073
_diffrn_reflns_av_R_equivalents 0.0497
_diffrn_reflns_av_sigmaI/netI 0.0620
_diffrn_reflns_limit_h_max 16
_diffrn_reflns_limit_h_min -17
_diffrn_reflns_limit_k_max 32
_diffrn_reflns_limit_k_min -29
_diffrn_reflns_limit_l_max 20
_diffrn_reflns_limit_l_min -20
_diffrn_reflns_number 34435
_diffrn_reflns_theta_full 27.54
_diffrn_reflns_theta_max 27.54
_diffrn_reflns_theta_min 1.95
_exptl_absorpt_coefficient_mu 2.58
_exptl_absorpt_correction_T_max 0.8200
_exptl_absorpt_correction_T_min 0.6261
_exptl_absorpt_correction_type SADABS
_exptl_crystal_colour RED
_exptl_crystal_density_diffrn 1.785
_exptl_crystal_description PRISM
_exptl_crystal_F_000 2720
_exptl_crystal_size_max 0.20
_exptl_crystal_size_mid 0.18
_exptl_crystal_size_min 0.08
_refine_diff_density_max 0.927
_refine_diff_density_min -0.857
_refine_diff_density_rms 0.108
_refine_ls_extinction_coef 0.00000(4)
_refine_ls_extinction_expression Fc^*^=kFc[1+0.001xFc^2^\l^3^/sin(2\q)]^-1/4^
_refine_ls_extinction_method SHELXL
_refine_ls_goodness_of_fit_ref 0.734
_refine_ls_hydrogen_treatment mixed
_refine_ls_matrix_type full
_refine_ls_number_parameters 800
_refine_ls_number_reflns 11881
_refine_ls_number_restraints 30
_refine_ls_restrained_S_all 0.734
_refine_ls_R_factor_all 0.0630
_refine_ls_R_factor_gt 0.0390
_refine_ls_shift/su_max 0.019
_refine_ls_shift/su_mean 0.002
_refine_ls_structure_factor_coef Fsqd
_refine_ls_weighting_details 'calc w=1/[\s^2^(Fo^2^)+(0.1000P)^2^+0.0000P] where P=(Fo^2^+2Fc^2^)/3'
_refine_ls_weighting_scheme calc
_refine_ls_wR_factor_gt 0.0994
_refine_ls_wR_factor_ref 0.1142
_reflns_number_gt 8480
_reflns_number_total 11881
_reflns_threshold_expression >2sigma(I)
_cod_data_source_file ja003184q_1.cif
_cod_data_source_block complex_2.2MeOH
_cod_database_code 4115551

loop_
_symmetry_equiv_pos_as_xyz
'x, y, z'
'-x, y+1/2, -z+1/2'
'-x, -y, -z'
'x, -y-1/2, z-1/2'

loop_
_atom_site_label
_atom_site_type_symbol
_atom_site_fract_x
_atom_site_fract_y
_atom_site_fract_z
_atom_site_U_iso_or_equiv
_atom_site_adp_type
_atom_site_occupancy
_atom_site_symmetry_multiplicity
_atom_site_calc_flag
_atom_site_refinement_flags
Os1 Os 0.460543(6) 0.619810(3) 0.148681(5) 0.02736(2) Uani 1 1 d .
F1 F 0.25381(13) 0.42470(6) 0.12462(11) 0.0706(5) Uani 1 1 d .
F2 F 0.10453(15) 0.36020(7) 0.14951(14) 0.0901(7) Uani 1 1 d .
F3 F -0.04507(13) 0.39748(8) 0.21817(13) 0.0948(7) Uani 1 1 d .
F4 F -0.04656(11) 0.50071(8) 0.26349(11) 0.0766(6) Uani 1 1 d .
F5 F 0.10182(12) 0.56551(6) 0.24048(11) 0.0647(5) Uani 1 1 d .
F6 F 0.73515(17) 0.58286(7) 0.46205(12) 0.0975(7) Uani 1 1 d .
F7 F 0.88187(19) 0.53056(9) 0.58010(14) 0.1204(9) Uani 1 1 d .
F8 F 0.95022(15) 0.43621(8) 0.54243(13) 0.0932(7) Uani 1 1 d .
F9 F 0.86809(17) 0.39259(7) 0.38376(15) 0.1029(8) Uani 1 1 d .
F10 F 0.72044(15) 0.44392(7) 0.26429(11) 0.0796(6) Uani 1 1 d .
F11 F 0.71164(17) 0.80017(9) 0.18297(13) 0.1337(7) Uani 1 1 d .
F12 F 0.84759(18) 0.86374(8) 0.13697(15) 0.1270(8) Uani 1 1 d .
F13 F 0.94915(13) 0.83097(7) 0.02166(12) 0.0911(6) Uani 1 1 d .
F14 F 0.91353(17) 0.73451(10) -0.04748(16) 0.1722(8) Uani 1 1 d .
F15 F 0.77471(16) 0.66949(8) -0.00330(14) 0.1229(7) Uani 1 1 d .
F16 F 0.23974(12) 0.65501(6) -0.18152(10) 0.0615(5) Uani 1 1 d .
F17 F 0.11392(15) 0.70713(8) -0.31731(10) 0.0823(6) Uani 1 1 d .
F18 F 0.01686(14) 0.79566(8) -0.28992(10) 0.0804(6) Uani 1 1 d .
F19 F 0.03952(13) 0.83199(8) -0.12669(12) 0.0823(6) Uani 1 1 d .
F20 F 0.16708(14) 0.78051(8) 0.00990(10) 0.0807(6) Uani 1 1 d .
N1 N 0.45647(13) 0.55242(7) 0.21599(11) 0.0322(5) Uani 1 1 d .
N2 N 0.61997(13) 0.61997(6) 0.18984(12) 0.0314(5) Uani 1 1 d .
N3 N 0.46653(13) 0.68312(7) 0.07125(10) 0.0316(5) Uani 1 1 d .
N4 N 0.30412(13) 0.61134(7) 0.08979(12) 0.0331(5) Uani 1 1 d .
C1 C 0.26889(17) 0.53359(9) 0.16876(15) 0.0371(6) Uani 1 1 d .
C2 C 0.36853(17) 0.52325(8) 0.21920(15) 0.0371(6) Uani 1 1 d .
C3 C 0.3991(2) 0.48212(9) 0.28306(18) 0.0498(8) Uani 1 1 d .
H3A H 0.339(2) 0.4590(13) 0.306(2) 0.096(11) Uiso 1 1 d .
C4 C 0.5024(2) 0.48500(9) 0.31700(18) 0.0485(8) Uani 1 1 d .
H4A H 0.5480(16) 0.4630(10) 0.3601(13) 0.042(7) Uiso 1 1 d .
C5 C 0.53987(17) 0.52861(9) 0.27524(15) 0.0387(6) Uani 1 1 d .
C6 C 0.64273(17) 0.54538(9) 0.29156(15) 0.0387(6) Uani 1 1 d .
C7 C 0.68061(16) 0.58696(9) 0.25303(14) 0.0358(6) Uani 1 1 d .
C8 C 0.78706(19) 0.60330(11) 0.27041(19) 0.0518(8) Uani 1 1 d .
H8A H 0.8465(15) 0.5899(8) 0.3086(12) 0.028(5) Uiso 1 1 d .
C9 C 0.79174(18) 0.64560(11) 0.21950(17) 0.0505(8) Uani 1 1 d .
H9A H 0.863(2) 0.6682(11) 0.2102(17) 0.075(9) Uiso 1 1 d .
C10 C 0.68748(17) 0.65655(9) 0.16940(14) 0.0375(6) Uani 1 1 d .
C11 C 0.65576(17) 0.69796(9) 0.11127(14) 0.0371(6) Uani 1 1 d .
C12 C 0.55465(17) 0.71027(9) 0.06674(13) 0.0356(6) Uani 1 1 d .
C13 C 0.5250(2) 0.75254(11) 0.00402(16) 0.0532(7) Uani 1 1 d .
H13A H 0.5698 0.7773 -0.0097 0.064 Uiso 1 1 calc R
C14 C 0.42039(19) 0.74976(10) -0.03131(15) 0.0487(7) Uani 1 1 d .
H14A H 0.3801 0.7715 -0.0742 0.058 Uiso 1 1 calc R
C15 C 0.38402(17) 0.70574(9) 0.01168(13) 0.0369(6) Uani 1 1 d .
C16 C 0.28250(17) 0.68770(9) -0.00881(14) 0.0367(6) Uani 1 1 d .
C17 C 0.24434(17) 0.64469(10) 0.02816(13) 0.0362(6) Uani 1 1 d .
C18 C 0.13863(19) 0.62714(10) 0.00665(17) 0.0458(7) Uani 1 1 d .
H18A H 0.0774(16) 0.6481(8) -0.0388(13) 0.033(6) Uiso 1 1 d .
C19 C 0.13454(18) 0.58399(11) 0.05588(17) 0.0488(8) Uani 1 1 d .
H19A H 0.070(2) 0.5555(11) 0.0578(18) 0.077(9) Uiso 1 1 d .
C20 C 0.23742(17) 0.57401(9) 0.10875(14) 0.0365(6) Uani 1 1 d .
C21 C 0.18411(18) 0.49726(9) 0.18160(15) 0.0402(7) Uani 1 1 d .
C22 C 0.1808(2) 0.44438(10) 0.15881(17) 0.0479(7) Uani 1 1 d .
C23 C 0.1037(2) 0.41122(11) 0.17095(19) 0.0610(9) Uani 1 1 d .
C24 C 0.0279(2) 0.43027(12) 0.20639(19) 0.0612(9) Uani 1 1 d .
C25 C 0.02762(19) 0.48169(12) 0.22799(17) 0.0542(8) Uani 1 1 d .
C26 C 0.10509(19) 0.51477(10) 0.21618(16) 0.0461(7) Uani 1 1 d .
C27 C 0.72242(18) 0.51460(9) 0.35879(16) 0.0426(7) Uani 1 1 d .
C28 C 0.7653(2) 0.53513(11) 0.44083(19) 0.0589(9) Uani 1 1 d .
C29 C 0.8406(2) 0.50919(12) 0.5018(2) 0.0656(10) Uani 1 1 d .
C30 C 0.8753(2) 0.46112(10) 0.48268(19) 0.0570(8) Uani 1 1 d .
C31 C 0.8348(2) 0.43994(11) 0.40364(19) 0.0588(9) Uani 1 1 d .
C32 C 0.7586(2) 0.46590(11) 0.34174(18) 0.0519(8) Uani 1 1 d .
C33 C 0.73942(17) 0.73228(9) 0.09180(15) 0.0392(6) Uani 1 1 d .
C34 C 0.7622(2) 0.78142(13) 0.12632(18) 0.0693(9) Uani 1 1 d .
C35 C 0.8323(2) 0.81491(11) 0.10345(19) 0.0682(9) Uani 1 1 d .
C36 C 0.8820(2) 0.79916(12) 0.04460(18) 0.0631(8) Uani 1 1 d .
C37 C 0.8627(2) 0.75080(13) 0.0098(2) 0.0764(9) Uani 1 1 d .
C38 C 0.7917(2) 0.71730(11) 0.03373(19) 0.0602(8) Uani 1 1 d .
C39 C 0.19120(18) 0.69882(10) -0.16612(15) 0.0422(7) Uani 1 1 d .
C40 C 0.1274(2) 0.72497(11) -0.23618(15) 0.0515(8) Uani 1 1 d .
C41 C 0.0766(2) 0.76968(12) -0.22195(17) 0.0533(8) Uani 1 1 d .
C42 C 0.0896(2) 0.78798(11) -0.13940(17) 0.0517(8) Uani 1 1 d .
C43 C 0.15355(19) 0.76120(11) -0.07021(16) 0.0489(7) Uani 1 1 d .
C44 C 0.20600(17) 0.71659(10) -0.08126(14) 0.0386(6) Uani 1 1 d .
C45 C 0.44446(15) 0.66163(8) 0.24096(13) 0.0296(5) Uani 1 1 d .
C46 C 0.41577(14) 0.64074(9) 0.32011(12) 0.0343(5) Uani 1 1 d D
C47 C 0.4935(2) 0.62718(9) 0.39435(13) 0.0481(8) Uani 1 1 d D
H47A H 0.5632 0.6313 0.3952 0.058 Uiso 1 1 calc R
C48 C 0.46781(19) 0.60768(13) 0.46648(16) 0.0686(10) Uani 1 1 d D
H48A H 0.5202 0.5981 0.5155 0.082 Uiso 1 1 calc R
C49 C 0.36547(19) 0.60222(14) 0.46654(17) 0.0771(10) Uani 1 1 d D
H49A H 0.3483 0.5898 0.5159 0.092 Uiso 1 1 calc R
C50 C 0.2887(2) 0.61513(11) 0.39356(15) 0.0657(9) Uani 1 1 d D
H50A H 0.2192 0.6110 0.3933 0.079 Uiso 1 1 calc R
C51 C 0.31329(16) 0.63421(10) 0.32026(14) 0.0482(7) Uani 1 1 d D
H51A H 0.2605 0.6427 0.2709 0.058 Uiso 1 1 calc R
C52 C 0.45953(16) 0.72044(8) 0.24428(14) 0.0474(7) Uani 1 1 d D
C53 C 0.3773(2) 0.75361(8) 0.20488(19) 0.0782(10) Uani 1 1 d D
H53A H 0.3129 0.7391 0.1772 0.094 Uiso 1 1 calc R
C54 C 0.3899(3) 0.80771(10) 0.2062(2) 0.1290(15) Uani 1 1 d D
H54A H 0.3358 0.8295 0.1767 0.155 Uiso 1 1 calc R
C55 C 0.4840(2) 0.82886(13) 0.2521(2) 0.1435(15) Uani 1 1 d D
H55A H 0.4921 0.8653 0.2560 0.172 Uiso 1 1 calc R
C56 C 0.5661(3) 0.79653(10) 0.2921(2) 0.1209(13) Uani 1 1 d D
H56A H 0.6296 0.8112 0.3217 0.145 Uiso 1 1 calc R
C57 C 0.5541(2) 0.74184(10) 0.28836(18) 0.0761(10) Uani 1 1 d D
H57A H 0.6094 0.7200 0.3153 0.091 Uiso 1 1 calc R
O1 O 0.48270(14) 0.56856(8) 0.03222(11) 0.0560(6) Uani 1 1 d .
C58 C 0.4878(3) 0.59207(16) -0.0500(2) 0.0974(13) Uani 1 1 d .
H58A H 0.4972 0.5645 -0.0885 0.146 Uiso 1 1 d R
H58B H 0.5448 0.6165 -0.0409 0.146 Uiso 1 1 d R
H58C H 0.4237 0.6103 -0.0753 0.146 Uiso 1 1 d R
O2 O 0.3429(2) 0.49308(12) -0.0427(3) 0.1464(14) Uani 1 1 d .
C59 C 0.2373(3) 0.4881(2) -0.0797(3) 0.129(2) Uani 1 1 d .

loop_
_atom_site_aniso_label
_atom_site_aniso_U_11
_atom_site_aniso_U_22
_atom_site_aniso_U_33
_atom_site_aniso_U_23
_atom_site_aniso_U_13
_atom_site_aniso_U_12
Os1 0.02768(4) 0.02600(4) 0.02953(4) -0.00072(3) 0.00957(3) -0.00282(3)
F1 0.0747(9) 0.0454(8) 0.1005(11) -0.0178(8) 0.0384(8) -0.0122(8)
F2 0.1028(13) 0.0406(8) 0.1218(15) -0.0079(10) 0.0207(11) -0.0328(9)
F3 0.0720(9) 0.0968(11) 0.1145(14) 0.0177(11) 0.0230(9) -0.0548(8)
F4 0.0446(8) 0.1049(14) 0.0888(10) 0.0129(10) 0.0322(7) -0.0055(8)
F5 0.0555(8) 0.0542(9) 0.0912(10) -0.0078(8) 0.0316(7) -0.0032(7)
F6 0.1147(14) 0.0757(11) 0.0751(11) -0.0220(10) -0.0221(11) 0.0416(10)
F7 0.1402(18) 0.1087(15) 0.0753(13) -0.0102(12) -0.0360(12) 0.0488(13)
F8 0.0708(11) 0.0889(12) 0.1032(13) 0.0476(10) -0.0060(10) 0.0224(10)
F9 0.1134(14) 0.0586(10) 0.1245(17) 0.0087(11) 0.0103(13) 0.0513(9)
F10 0.0998(12) 0.0584(10) 0.0713(10) -0.0094(9) 0.0062(9) 0.0286(9)
F11 0.1883(14) 0.1063(14) 0.1551(12) -0.0702(11) 0.1304(10) -0.0800(12)
F12 0.1798(16) 0.0925(11) 0.1327(15) -0.0540(11) 0.0835(12) -0.0921(11)
F13 0.0873(10) 0.0918(12) 0.1046(12) 0.0073(10) 0.0436(8) -0.0514(9)
F14 0.2142(12) 0.1298(17) 0.2532(15) -0.0740(14) 0.2030(10) -0.0895(12)
F15 0.1603(12) 0.0728(11) 0.1849(13) -0.0592(10) 0.1319(9) -0.0532(10)
F16 0.0704(10) 0.0546(9) 0.0546(8) -0.0024(7) 0.0079(7) 0.0127(8)
F17 0.0935(12) 0.1016(13) 0.0399(8) -0.0064(9) -0.0033(8) 0.0278(11)
F18 0.0723(11) 0.1023(13) 0.0571(9) 0.0230(9) 0.0005(8) 0.0350(9)
F19 0.0792(11) 0.0807(12) 0.0843(11) 0.0044(10) 0.0170(9) 0.0415(8)
F20 0.0969(12) 0.0972(12) 0.0453(8) -0.0101(8) 0.0140(8) 0.0383(10)
N1 0.0301(8) 0.0267(9) 0.0395(9) 0.0024(7) 0.0087(7) -0.0006(7)
N2 0.0262(8) 0.0288(9) 0.0396(9) 0.0027(7) 0.0094(7) -0.0034(7)
N3 0.0348(8) 0.0328(9) 0.0285(8) 0.0082(7) 0.0108(6) -0.0028(7)
N4 0.0260(8) 0.0360(10) 0.0376(9) 0.0022(7) 0.0092(7) -0.0070(7)
C1 0.0345(10) 0.0322(11) 0.0466(11) -0.0030(9) 0.0145(9) -0.0107(9)
C2 0.0399(11) 0.0250(10) 0.0478(11) 0.0009(9) 0.0141(9) -0.0064(9)
C3 0.0453(13) 0.0348(12) 0.0674(15) 0.0163(11) 0.0116(12) -0.0041(11)
C4 0.0451(13) 0.0323(12) 0.0624(14) 0.0165(11) 0.0042(12) -0.0002(10)
C5 0.0397(11) 0.0264(11) 0.0512(12) 0.0091(9) 0.0144(9) 0.0003(9)
C6 0.0375(11) 0.0278(11) 0.0497(12) 0.0037(10) 0.0095(10) 0.0022(9)
C7 0.0298(10) 0.0328(11) 0.0437(11) 0.0022(10) 0.0078(9) 0.0010(9)
C8 0.0336(12) 0.0471(13) 0.0695(16) 0.0144(13) 0.0047(12) -0.0005(11)
C9 0.0328(12) 0.0531(15) 0.0624(15) 0.0163(13) 0.0067(11) -0.0064(11)
C10 0.0320(10) 0.0382(12) 0.0432(11) 0.0005(10) 0.0116(9) -0.0051(9)
C11 0.0344(10) 0.0404(12) 0.0385(10) -0.0008(9) 0.0131(8) -0.0098(9)
C12 0.0369(10) 0.0389(12) 0.0333(9) 0.0059(9) 0.0136(8) -0.0072(9)
C13 0.0471(13) 0.0588(15) 0.0534(13) 0.0235(12) 0.0129(10) -0.0122(12)
C14 0.0451(13) 0.0538(14) 0.0457(12) 0.0245(11) 0.0094(10) -0.0084(11)
C15 0.0355(10) 0.0432(12) 0.0342(9) 0.0139(9) 0.0135(8) -0.0006(9)
C16 0.0343(11) 0.0416(12) 0.0342(10) 0.0078(9) 0.0090(8) -0.0030(9)
C17 0.0291(10) 0.0472(13) 0.0289(10) 0.0053(10) 0.0015(8) -0.0018(10)
C18 0.0321(12) 0.0522(15) 0.0483(13) 0.0111(11) 0.0022(10) -0.0077(10)
C19 0.0306(11) 0.0558(15) 0.0557(14) 0.0097(12) 0.0041(10) -0.0112(11)
C20 0.0331(10) 0.0404(12) 0.0368(10) -0.0029(9) 0.0105(8) -0.0079(9)
C21 0.0366(11) 0.0343(12) 0.0472(12) 0.0065(10) 0.0068(10) -0.0078(9)
C22 0.0459(13) 0.0401(13) 0.0565(14) 0.0012(11) 0.0113(11) -0.0130(11)
C23 0.0644(16) 0.0439(15) 0.0668(17) -0.0002(13) 0.0034(14) -0.0239(13)
C24 0.0476(14) 0.0658(17) 0.0675(16) 0.0119(14) 0.0107(12) -0.0252(12)
C25 0.0399(13) 0.0688(17) 0.0543(14) 0.0141(13) 0.0128(11) -0.0087(12)
C26 0.0359(12) 0.0502(14) 0.0512(13) 0.0049(12) 0.0100(10) -0.0050(11)
C27 0.0362(11) 0.0362(12) 0.0549(13) 0.0090(11) 0.0112(10) -0.0011(10)
C28 0.0561(16) 0.0460(15) 0.0650(17) -0.0016(13) -0.0006(14) 0.0132(13)
C29 0.0602(18) 0.0669(19) 0.0562(16) 0.0072(15) -0.0079(14) 0.0074(15)
C30 0.0469(14) 0.0466(14) 0.0756(16) 0.0319(12) 0.0131(12) 0.0111(11)
C31 0.0593(15) 0.0391(14) 0.0810(17) 0.0182(13) 0.0238(13) 0.0113(12)
C32 0.0467(13) 0.0437(14) 0.0652(15) 0.0108(12) 0.0147(12) 0.0071(11)
C33 0.0343(11) 0.0398(12) 0.0422(11) 0.0060(10) 0.0076(9) -0.0092(10)
C34 0.0813(16) 0.0719(18) 0.0667(15) -0.0164(14) 0.0407(12) -0.0376(14)
C35 0.0858(18) 0.0518(15) 0.0677(17) -0.0062(14) 0.0216(14) -0.0363(14)
C36 0.0607(14) 0.0635(16) 0.0693(15) 0.0098(13) 0.0248(12) -0.0309(12)
C37 0.0804(15) 0.0725(19) 0.0982(17) -0.0147(16) 0.0620(12) -0.0278(15)
C38 0.0562(13) 0.0512(15) 0.0840(16) -0.0106(14) 0.0375(12) -0.0167(12)
C39 0.0369(12) 0.0448(13) 0.0436(12) 0.0019(11) 0.0081(10) 0.0028(10)
C40 0.0507(14) 0.0693(17) 0.0312(11) 0.0024(12) 0.0048(10) -0.0006(13)
C41 0.0395(13) 0.0690(17) 0.0478(13) 0.0164(13) 0.0052(11) 0.0130(12)
C42 0.0409(13) 0.0552(15) 0.0579(14) 0.0021(13) 0.0111(11) 0.0098(12)
C43 0.0465(12) 0.0596(16) 0.0443(12) 0.0027(12) 0.0188(10) 0.0079(12)
C44 0.0340(11) 0.0454(13) 0.0358(10) 0.0071(10) 0.0083(9) -0.0067(10)
C45 0.0320(10) 0.0256(10) 0.0320(9) 0.0009(8) 0.0099(8) 0.0019(8)
C46 0.0454(11) 0.0253(10) 0.0385(9) -0.0015(9) 0.0220(8) -0.0008(9)
C47 0.0513(14) 0.0533(15) 0.0394(12) 0.0085(11) 0.0117(10) 0.0050(11)
C48 0.0772(19) 0.084(2) 0.0458(14) 0.0217(14) 0.0179(13) 0.0115(17)
C49 0.098(2) 0.091(2) 0.0526(13) 0.0178(15) 0.0381(13) -0.0060(19)
C50 0.0681(15) 0.070(2) 0.0728(15) 0.0061(14) 0.0421(12) -0.0109(14)
C51 0.0486(13) 0.0485(14) 0.0534(13) -0.0035(11) 0.0241(10) -0.0054(11)
C52 0.0846(15) 0.0218(10) 0.0477(11) -0.0018(9) 0.0387(10) -0.0041(10)
C53 0.127(2) 0.0395(14) 0.0862(17) 0.0136(13) 0.0606(15) 0.0299(15)
C54 0.247(4) 0.0447(18) 0.135(2) 0.0199(18) 0.119(2) 0.042(2)
C55 0.288(4) 0.0443(19) 0.156(2) -0.0289(18) 0.160(2) -0.028(2)
C56 0.201(3) 0.076(2) 0.123(2) -0.0494(18) 0.1083(19) -0.078(2)
C57 0.110(2) 0.0567(17) 0.0759(16) -0.0239(14) 0.0487(14) -0.0393(15)
O1 0.0644(10) 0.0600(11) 0.0482(9) -0.0097(8) 0.0228(8) -0.0061(9)
C58 0.157(3) 0.086(2) 0.0630(16) -0.0016(18) 0.0535(17) 0.025(2)
O2 0.093(2) 0.115(2) 0.214(3) -0.077(2) 0.010(2) 0.0056(17)
C59 0.066(3) 0.208(5) 0.103(3) -0.038(3) 0.004(2) 0.014(3)

loop_
_atom_type_symbol
_atom_type_description
_atom_type_scat_dispersion_real
_atom_type_scat_dispersion_imag
_atom_type_scat_source
C C 0.0033 0.0016 'International Tables Vol C Tables 4.2.6.8 and 6.1.1.4'
H H 0.0000 0.0000 'International Tables Vol C Tables 4.2.6.8 and 6.1.1.4'
N N 0.0061 0.0033 'International Tables Vol C Tables 4.2.6.8 and 6.1.1.4'
F F 0.0171 0.0103 'International Tables Vol C Tables 4.2.6.8 and 6.1.1.4'
O O 0.0106 0.0060 'International Tables Vol C Tables 4.2.6.8 and 6.1.1.4'
Os Os -1.2165 7.6030 'International Tables Vol C Tables 4.2.6.8 and 6.1.1.4'

loop_
_geom_angle_atom_site_label_1
_geom_angle_atom_site_label_2
_geom_angle_atom_site_label_3
_geom_angle
C45 Os1 N1 92.13(8)
C45 Os1 N3 93.47(8)
N1 Os1 N3 174.40(7)
C45 Os1 N2 94.15(8)
N1 Os1 N2 90.19(7)
N3 Os1 N2 89.34(7)
C45 Os1 N4 96.00(8)
N1 Os1 N4 89.27(7)
N3 Os1 N4 90.21(7)
N2 Os1 N4 169.85(7)
C45 Os1 O1 178.93(8)
N1 Os1 O1 88.76(7)
N3 Os1 O1 85.64(7)
N2 Os1 O1 85.25(7)
N4 Os1 O1 84.61(7)
C5 N1 C2 105.76(17)
C5 N1 Os1 126.66(14)
C2 N1 Os1 127.31(13)
C10 N2 C7 106.49(17)
C10 N2 Os1 127.33(13)
C7 N2 Os1 125.70(15)
C15 N3 C12 106.95(17)
C15 N3 Os1 126.50(15)
C12 N3 Os1 126.52(13)
C17 N4 C20 106.99(17)
C17 N4 Os1 125.79(15)
C20 N4 Os1 127.05(14)
C2 C1 C20 127.5(2)
C2 C1 C21 116.2(2)
C20 C1 C21 116.30(19)
C1 C2 N1 124.3(2)
C1 C2 C3 126.6(2)
N1 C2 C3 109.07(18)
C4 C3 C2 108.3(2)
C3 C4 C5 107.4(2)
N1 C5 C6 124.3(2)
N1 C5 C4 109.48(19)
C6 C5 C4 126.2(2)
C7 C6 C5 127.4(2)
C7 C6 C27 116.0(2)
C5 C6 C27 116.5(2)
C6 C7 N2 124.80(19)
C6 C7 C8 126.5(2)
N2 C7 C8 108.7(2)
C9 C8 C7 108.3(2)
C8 C9 C10 107.1(2)
N2 C10 C11 124.02(19)
N2 C10 C9 109.4(2)
C11 C10 C9 126.6(2)
C12 C11 C10 126.6(2)
C12 C11 C33 115.87(19)
C10 C11 C33 117.53(19)
N3 C12 C11 126.0(2)
N3 C12 C13 109.02(18)
C11 C12 C13 124.9(2)
C14 C13 C12 108.0(2)
C13 C14 C15 106.1(2)
N3 C15 C16 125.4(2)
N3 C15 C14 109.88(19)
C16 C15 C14 124.65(19)
C15 C16 C17 126.94(19)
C15 C16 C44 116.1(2)
C17 C16 C44 116.96(19)
N4 C17 C16 124.99(19)
N4 C17 C18 109.0(2)
C16 C17 C18 126.0(2)
C19 C18 C17 107.5(2)
C18 C19 C20 107.7(2)
N4 C20 C1 124.11(19)
N4 C20 C19 108.71(19)
C1 C20 C19 127.2(2)
C26 C21 C22 116.1(2)
C26 C21 C1 122.2(2)
C22 C21 C1 121.8(2)
F1 C22 C23 118.7(2)
F1 C22 C21 119.6(2)
C23 C22 C21 121.7(3)
F2 C23 C24 120.2(3)
F2 C23 C22 119.8(3)
C24 C23 C22 120.0(3)
F3 C24 C25 121.1(3)
F3 C24 C23 119.0(3)
C25 C24 C23 119.9(3)
C24 C25 F4 120.3(3)
C24 C25 C26 120.0(3)
F4 C25 C26 119.7(3)
F5 C26 C25 117.3(2)
F5 C26 C21 120.4(2)
C25 C26 C21 122.3(2)
C28 C27 C32 116.4(2)
C28 C27 C6 120.9(2)
C32 C27 C6 122.7(2)
F6 C28 C29 117.8(3)
F6 C28 C27 120.0(2)
C29 C28 C27 122.2(3)
F7 C29 C28 120.8(3)
F7 C29 C30 119.3(3)
C28 C29 C30 119.9(3)
C31 C30 F8 121.0(3)
C31 C30 C29 119.4(2)
F8 C30 C29 119.6(3)
C30 C31 F9 120.1(2)
C30 C31 C32 121.0(3)
F9 C31 C32 118.9(3)
F10 C32 C31 119.5(2)
F10 C32 C27 119.5(2)
C31 C32 C27 121.0(2)
C38 C33 C34 115.7(2)
C38 C33 C11 121.4(2)
C34 C33 C11 122.8(2)
F11 C34 C33 119.7(3)
F11 C34 C35 116.9(3)
C33 C34 C35 123.3(3)
F12 C35 C36 120.1(3)
F12 C35 C34 120.3(3)
C36 C35 C34 119.6(3)
F13 C36 C37 120.7(3)
F13 C36 C35 120.3(3)
C37 C36 C35 119.0(3)
F14 C37 C36 119.2(3)
F14 C37 C38 120.0(3)
C36 C37 C38 120.7(3)
F15 C38 C33 119.9(3)
F15 C38 C37 118.4(3)
C33 C38 C37 121.7(3)
F16 C39 C40 118.3(2)
F16 C39 C44 119.8(2)
C40 C39 C44 122.0(2)
F17 C40 C41 119.7(2)
F17 C40 C39 121.0(3)
C41 C40 C39 119.3(2)
F18 C41 C42 120.7(3)
F18 C41 C40 119.2(2)
C42 C41 C40 120.0(2)
F19 C42 C41 119.2(2)
F19 C42 C43 121.0(2)
C41 C42 C43 119.8(3)
F20 C43 C44 118.9(2)
F20 C43 C42 118.8(2)
C44 C43 C42 122.2(2)
C43 C44 C39 116.7(2)
C43 C44 C16 124.6(2)
C39 C44 C16 118.7(2)
C52 C45 C46 112.34(18)
C52 C45 Os1 123.21(16)
C46 C45 Os1 124.46(15)
C51 C46 C47 118.9(2)
C51 C46 C45 121.04(17)
C47 C46 C45 120.06(19)
C48 C47 C46 120.3(2)
C49 C48 C47 120.3(2)
C50 C49 C48 119.6(3)
C49 C50 C51 120.7(3)
C46 C51 C50 120.1(2)
C57 C52 C53 119.6(2)
C57 C52 C45 120.20(19)
C53 C52 C45 120.14(19)
C54 C53 C52 121.1(3)
C55 C54 C53 118.9(3)
C56 C55 C54 120.7(3)
C55 C56 C57 120.2(3)
C52 C57 C56 119.4(2)
C58 O1 Os1 122.01(19)

loop_
_geom_bond_atom_site_label_1
_geom_bond_atom_site_label_2
_geom_bond_distance
Os1 C45 1.870(2)
Os1 N1 2.0251(17)
Os1 N3 2.0383(17)
Os1 N2 2.0485(17)
Os1 N4 2.0558(17)
Os1 O1 2.3466(18)
F1 C22 1.331(3)
F2 C23 1.338(3)
F3 C24 1.329(3)
F4 C25 1.351(3)
F5 C26 1.347(3)
F6 C28 1.346(3)
F7 C29 1.337(4)
F8 C30 1.340(3)
F9 C31 1.346(3)
F10 C32 1.326(3)
F11 C34 1.348(4)
F12 C35 1.342(3)
F13 C36 1.326(3)
F14 C37 1.337(4)
F15 C38 1.340(3)
F16 C39 1.340(3)
F17 C40 1.336(3)
F18 C41 1.335(3)
F19 C42 1.342(3)
F20 C43 1.334(3)
N1 C5 1.390(3)
N1 C2 1.397(3)
N2 C10 1.389(3)
N2 C7 1.391(3)
N3 C15 1.372(3)
N3 C12 1.378(3)
N4 C17 1.377(3)
N4 C20 1.385(3)
C1 C2 1.381(3)
C1 C20 1.388(3)
C1 C21 1.512(3)
C2 C3 1.438(3)
C3 C4 1.339(3)
C4 C5 1.446(3)
C5 C6 1.391(3)
C6 C7 1.381(3)
C6 C27 1.509(3)
C7 C8 1.431(3)
C8 C9 1.356(4)
C9 C10 1.433(3)
C10 C11 1.389(3)
C11 C12 1.380(3)
C11 C33 1.509(3)
C12 C13 1.447(3)
C13 C14 1.359(3)
C14 C15 1.458(3)
C15 C16 1.381(3)
C16 C17 1.397(3)
C16 C44 1.510(3)
C17 C18 1.428(3)
C18 C19 1.355(4)
C19 C20 1.427(3)
C21 C26 1.384(4)
C21 C22 1.386(3)
C22 C23 1.379(4)
C23 C24 1.368(4)
C24 C25 1.348(4)
C25 C26 1.380(4)
C27 C28 1.382(4)
C27 C32 1.378(4)
C28 C29 1.365(4)
C29 C30 1.366(4)
C30 C31 1.343(4)
C31 C32 1.380(4)
C33 C38 1.351(4)
C33 C34 1.363(4)
C34 C35 1.380(4)
C35 C36 1.343(5)
C36 C37 1.342(4)
C37 C38 1.398(4)
C39 C40 1.380(3)
C39 C44 1.388(3)
C40 C41 1.368(4)
C41 C42 1.362(4)
C42 C43 1.379(3)
C43 C44 1.365(4)
C45 C52 1.503(3)
C45 C46 1.507(3)
C46 C51 1.375(3)
C46 C47 1.392(3)
C47 C48 1.375(3)
C48 C49 1.370(3)
C49 C50 1.369(3)
C50 C51 1.381(3)
C52 C57 1.380(3)
C52 C53 1.391(3)
C53 C54 1.381(3)
C54 C55 1.380(4)
C55 C56 1.380(4)
C56 C57 1.395(3)
O1 C58 1.457(4)
O2 C59 1.379(5)
